data_4112986
loop_
_publ_author_name
'Angshuman R. Choudhury'
'Kabirul Islam'
'Michael T. Kirchner'
'Goverdhan Mehta'
'Tayur N. Guru Row'

_publ_contact_author_address
;
 Solid State and Structural Chemistry Unit
  Indian Institute of Science
  Bangalore 560 012. Karnataka.
  INDIA
;
_publ_contact_author_email ssctng@sscu.iisc.ernet.in
_publ_contact_author_fax '(91) 80 2360 1310 '
_publ_contact_author_name
;
 'Prof. T. N. Guru Row'
;
_publ_contact_author_phone '(91) 80 2293 2796'
_publ_section_title
;
 In Situ Cryocrystallization of Diphenyl Ether: C-H...\p Mediated
 Polymorphic Forms
;
_journal_name_full 'Journal of the American Chemical Society'
_journal_page_first 12274
_journal_page_last 12275
_journal_paper_doi 10.1021/ja046134k
_journal_volume 126
_journal_year 2004
_chemical_compound_source 'see text'
_chemical_formula_moiety 'C12 H10 O'
_chemical_formula_sum 'C12 H10 O'
_chemical_formula_weight 170.20
_chemical_name_common 'Diphenyl ether'
_chemical_name_systematic
; 
Diphenyl ether
;
_space_group_IT_number 19
_symmetry_cell_setting orthorhombic
_symmetry_Int_Tables_number 19
_symmetry_space_group_name_Hall 'P 2ac 2ab'
_symmetry_space_group_name_H-M 'P 21 21 21'
_atom_sites_solution_hydrogens geom
_atom_sites_solution_primary direct
_atom_sites_solution_secondary difmap
_audit_creation_date 'Jun 28 21:54:47 2004'
_audit_creation_method 'PLATON <TABLE ACC> option'
_audit_update_record ' ?'
_cell_angle_alpha 90
_cell_angle_beta 90
_cell_angle_gamma 90
_cell_formula_units_Z 4
_cell_length_a 5.7405(18)
_cell_length_b 7.694(2)
_cell_length_c 21.165(6)
_cell_measurement_reflns_used 784
_cell_measurement_temperature 240.0(2)
_cell_measurement_theta_max 22.15
_cell_measurement_theta_min 2.68
_cell_volume 934.8(5)
_computing_cell_refinement 'Bruker SMART V5.628, (Bruker, 2004)'
_computing_data_collection 'Bruker SMART V5.628, (Bruker, 2004)'
_computing_data_reduction 'Bruker SAINT V6.45a, (Bruker, 2004)'
_computing_molecular_graphics
; 
Ortep-32 for Windows (Farrugia, 1997), POV-Ray^TM^ for Windows 
Version 3.6 (The POV-Ray Team, 2004) and CAMERON (Watkin et. al., 1993)
;
_computing_publication_material 'PLATON (Spek, 1990)'
_computing_structure_refinement 'SHELXL-97 (Sheldrick, 1997)'
_computing_structure_solution 'SIR92 (Altomare, 1993)'
_diffrn_ambient_temperature 240.0(2)
_diffrn_measured_fraction_theta_full 0.996
_diffrn_measured_fraction_theta_max 0.996
_diffrn_measurement_device_type 'Bruker SMART CCD area detector'
_diffrn_measurement_method '\f and \w scans'
_diffrn_radiation_monochromator graphite
_diffrn_radiation_source 'fine-focus sealed tube'
_diffrn_radiation_type MoK\a
_diffrn_radiation_wavelength 0.71073
_diffrn_reflns_av_R_equivalents 0.0160
_diffrn_reflns_av_sigmaI/netI 0.0175
_diffrn_reflns_limit_h_max 6
_diffrn_reflns_limit_h_min -6
_diffrn_reflns_limit_k_max 9
_diffrn_reflns_limit_k_min -5
_diffrn_reflns_limit_l_max 25
_diffrn_reflns_limit_l_min -25
_diffrn_reflns_number 4809
_diffrn_reflns_reduction_process ' ?'
_diffrn_reflns_theta_full 25.00
_diffrn_reflns_theta_max 25.35
_diffrn_reflns_theta_min 2.82
_exptl_absorpt_coefficient_mu 0.076
_exptl_absorpt_correction_type ' ?               '
_exptl_crystal_colour 'Transparrent, colourless'
_exptl_crystal_density_diffrn 1.209
_exptl_crystal_density_method 'Not Measured'
_exptl_crystal_description Capillary
_exptl_crystal_F_000 360
_refine_diff_density_max 0.116
_refine_diff_density_min -0.191
_refine_diff_density_rms 0.041
_refine_ls_abs_structure_details 'Flack H D (1983), Acta Cryst. A39, 876-881'
_refine_ls_abs_structure_Flack -0.6(17)
_refine_ls_extinction_method none
_refine_ls_goodness_of_fit_ref 1.060
_refine_ls_hydrogen_treatment mixed
_refine_ls_matrix_type full
_refine_ls_number_parameters 158
_refine_ls_number_reflns 1707
_refine_ls_number_restraints 0
_refine_ls_restrained_S_all 1.060
_refine_ls_R_factor_all 0.0356
_refine_ls_R_factor_gt 0.0318
_refine_ls_shift/su_max 0.000
_refine_ls_shift/su_mean 0.000
_refine_ls_structure_factor_coef Fsqd
_refine_ls_weighting_details 'calc w=1/[\s^2^(Fo^2^)+(0.0418P)^2^+0.0575P] where P=(Fo^2^+2Fc^2^)/3'
_refine_ls_weighting_scheme calc
_refine_ls_wR_factor_gt 0.0770
_refine_ls_wR_factor_ref 0.0793
_reflns_number_gt 1559
_reflns_number_total 1707
_reflns_threshold_expression >2sigma(I)
_cod_data_source_file ja046134ksi20040707_051803.cif
_cod_data_source_block dpep2_m
_cod_database_code 4112986

loop_
_symmetry_equiv_pos_as_xyz
x,y,z
1/2-x,-y,1/2+z
1/2+x,1/2-y,-z
-x,1/2+y,1/2-z

loop_
_atom_site_label
_atom_site_type_symbol
_atom_site_fract_x
_atom_site_fract_y
_atom_site_fract_z
_atom_site_U_iso_or_equiv
_atom_site_adp_type
_atom_site_occupancy
_atom_site_symmetry_multiplicity
_atom_site_calc_flag
O1 O 0.64666(19) 0.67444(13) 0.08648(4) 0.0665(3) Uani 1 1 d
C7 C 0.6589(2) 0.78558(16) 0.13749(6) 0.0488(3) Uani 1 1 d
C12 C 0.8396(3) 0.78706(17) 0.18013(6) 0.0522(3) Uani 1 1 d
C8 C 0.4732(3) 0.89857(19) 0.14354(8) 0.0605(4) Uani 1 1 d
C1 C 0.8184(2) 0.54758(16) 0.08013(6) 0.0502(3) Uani 1 1 d
C11 C 0.8327(3) 0.9032(2) 0.23002(7) 0.0642(4) Uani 1 1 d
C10 C 0.6476(4) 1.0160(2) 0.23658(8) 0.0753(5) Uani 1 1 d
C3 C 0.9572(3) 0.2632(2) 0.10035(8) 0.0656(4) Uani 1 1 d
C6 C 1.0055(3) 0.5796(2) 0.04157(7) 0.0625(4) Uani 1 1 d
C2 C 0.7913(3) 0.39027(19) 0.10969(7) 0.0577(4) Uani 1 1 d
C4 C 1.1450(3) 0.2939(2) 0.06169(8) 0.0678(4) Uani 1 1 d
C5 C 1.1693(3) 0.4521(2) 0.03274(8) 0.0707(4) Uani 1 1 d
C9 C 0.4690(3) 1.0133(2) 0.19322(9) 0.0730(5) Uani 1 1 d
H12 H 0.966(3) 0.7135(19) 0.1742(6) 0.053(4) Uiso 1 1 d
H2 H 0.652(3) 0.369(2) 0.1353(8) 0.070(4) Uiso 1 1 d
H4 H 1.260(3) 0.207(2) 0.0556(8) 0.083(5) Uiso 1 1 d
H8 H 0.346(3) 0.895(2) 0.1130(9) 0.083(5) Uiso 1 1 d
H3 H 0.939(3) 0.154(2) 0.1213(8) 0.076(5) Uiso 1 1 d
H5 H 1.299(4) 0.473(2) 0.0052(8) 0.086(5) Uiso 1 1 d
H10 H 0.648(4) 1.095(3) 0.2723(9) 0.098(6) Uiso 1 1 d
H11 H 0.965(3) 0.901(2) 0.2588(8) 0.070(5) Uiso 1 1 d
H6 H 1.020(3) 0.691(2) 0.0219(7) 0.072(5) Uiso 1 1 d
H9 H 0.333(4) 1.093(3) 0.1952(9) 0.099(6) Uiso 1 1 d

loop_
_atom_site_aniso_label
_atom_site_aniso_U_11
_atom_site_aniso_U_22
_atom_site_aniso_U_33
_atom_site_aniso_U_23
_atom_site_aniso_U_13
_atom_site_aniso_U_12
O1 0.0716(7) 0.0666(6) 0.0612(6) -0.0104(5) -0.0184(5) 0.0197(5)
C7 0.0534(7) 0.0424(6) 0.0506(6) 0.0051(5) 0.0034(6) -0.0005(6)
C12 0.0535(8) 0.0479(7) 0.0551(7) 0.0026(6) 0.0009(7) 0.0022(7)
C8 0.0527(8) 0.0565(8) 0.0722(9) 0.0047(7) 0.0033(8) 0.0040(7)
C1 0.0559(8) 0.0485(7) 0.0462(6) -0.0047(5) -0.0084(6) 0.0043(7)
C11 0.0687(9) 0.0652(9) 0.0587(8) -0.0058(7) -0.0013(8) -0.0081(8)
C10 0.0835(11) 0.0684(10) 0.0741(10) -0.0212(8) 0.0174(10) -0.0051(9)
C3 0.0810(11) 0.0472(8) 0.0685(9) 0.0037(7) -0.0115(8) 0.0021(8)
C6 0.0749(10) 0.0523(8) 0.0602(8) 0.0023(7) 0.0030(8) -0.0072(8)
C2 0.0604(8) 0.0589(8) 0.0539(7) 0.0041(6) 0.0012(7) -0.0029(7)
C4 0.0658(10) 0.0614(9) 0.0762(9) -0.0167(8) -0.0053(9) 0.0112(8)
C5 0.0658(10) 0.0756(10) 0.0707(9) -0.0106(8) 0.0135(9) -0.0037(10)
C9 0.0621(10) 0.0623(9) 0.0947(12) -0.0091(9) 0.0174(10) 0.0082(8)

loop_
_atom_type_symbol
_atom_type_description
_atom_type_scat_dispersion_real
_atom_type_scat_dispersion_imag
_atom_type_scat_source
O O 0.0106 0.0060 'International Tables Vol C Tables 4.2.6.8 and 6.1.1.4'
H H 0.0000 0.0000 'International Tables Vol C Tables 4.2.6.8 and 6.1.1.4'
C C 0.0033 0.0016 'International Tables Vol C Tables 4.2.6.8 and 6.1.1.4'

loop_
_geom_angle_atom_site_label_1
_geom_angle_atom_site_label_2
_geom_angle_atom_site_label_3
_geom_angle
C7 O1 C1 118.27(10)
C12 C7 O1 123.90(12)
C12 C7 C8 121.07(13)
O1 C7 C8 115.04(13)
C7 C12 C11 119.00(14)
C7 C12 H12 119.7(9)
C11 C12 H12 121.3(9)
C9 C8 C7 119.27(16)
C9 C8 H8 120.8(10)
C7 C8 H8 120.0(10)
C6 C1 C2 121.27(13)
C6 C1 O1 119.04(12)
C2 C1 O1 119.60(13)
C10 C11 C12 120.34(15)
C10 C11 H11 123.2(10)
C12 C11 H11 116.4(10)
C9 C10 C11 119.85(15)
C9 C10 H10 122.0(13)
C11 C10 H10 118.2(13)
C4 C3 C2 120.35(15)
C4 C3 H3 120.9(10)
C2 C3 H3 118.8(10)
C5 C6 C1 119.29(14)
C5 C6 H6 121.6(10)
C1 C6 H6 119.1(10)
C1 C2 C3 118.82(15)
C1 C2 H2 119.6(10)
C3 C2 H2 121.5(10)
C5 C4 C3 119.95(16)
C5 C4 H4 119.5(11)
C3 C4 H4 120.5(11)
C4 C5 C6 120.31(17)
C4 C5 H5 119.9(11)
C6 C5 H5 119.8(11)
C8 C9 C10 120.49(16)
C8 C9 H9 116.3(11)
C10 C9 H9 123.2(11)

loop_
_geom_bond_atom_site_label_1
_geom_bond_atom_site_label_2
_geom_bond_distance
O1 C7 1.3789(16)
O1 C1 1.3937(16)
C7 C12 1.3747(19)
C7 C8 1.382(2)
C12 C11 1.384(2)
C12 H12 0.927(15)
C8 C9 1.373(2)
C8 H8 0.975(18)
C1 C6 1.371(2)
C1 C2 1.3712(19)
C11 C10 1.379(2)
C11 H11 0.972(18)
C10 C9 1.376(3)
C10 H10 0.97(2)
C3 C4 1.374(2)
C3 C2 1.379(2)
C3 H3 0.952(19)
C6 C5 1.372(2)
C6 H6 0.955(17)
C2 H2 0.978(18)
C4 C5 1.370(2)
C4 H4 0.948(19)
C5 H5 0.96(2)
C9 H9 1.00(2)

loop_
_geom_torsion_atom_site_label_1
_geom_torsion_atom_site_label_2
_geom_torsion_atom_site_label_3
_geom_torsion_atom_site_label_4
_geom_torsion
C1 O1 C7 C12 4.83(19)
C1 O1 C7 C8 -175.00(12)
O1 C7 C12 C11 -179.35(13)
C8 C7 C12 C11 0.5(2)
C12 C7 C8 C9 -0.4(2)
O1 C7 C8 C9 179.46(14)
C7 O1 C1 C6 -96.30(15)
C7 O1 C1 C2 87.16(16)
C7 C12 C11 C10 -0.2(2)
C12 C11 C10 C9 -0.2(3)
C2 C1 C6 C5 -0.4(2)
O1 C1 C6 C5 -176.88(13)
C6 C1 C2 C3 0.3(2)
O1 C1 C2 C3 176.80(12)
C4 C3 C2 C1 -0.5(2)
C2 C3 C4 C5 0.7(2)
C3 C4 C5 C6 -0.7(2)
C1 C6 C5 C4 0.6(2)
C7 C8 C9 C10 0.0(2)
C11 C10 C9 C8 0.3(3)

loop_
_cod_related_entry_id
_cod_related_entry_database
_cod_related_entry_code
1 ChemSpider 7302
